data_7035818
loop_
_publ_author_name
'Hald\'on, Estela'
'Kozma, \'Agnes'
'Tinnermann, Hendrik'
'Gu, Lianghu'
'Goddard, Richard'
'Alcarazo, Manuel'

_publ_section_title
;
 Synthesis and reactivity of \a-cationic phosphines: the effect of
 imidazolinium and amidinium substituents.
;
_journal_issue 5
_journal_name_full 'Dalton transactions (Cambridge, England : 2003)'
_journal_page_first 1872
_journal_page_last 1876
_journal_paper_doi 10.1039/c5dt02341f
_journal_volume 45
_journal_year 2016
_chemical_absolute_configuration ad
_chemical_compound_source dichloromethane
_chemical_formula_moiety 'C23 H30 Cl3 N2 P Pt, 2(C H2 Cl2)'
_chemical_formula_sum 'C25 H34 Cl7 N2 P Pt'
_chemical_formula_weight 836.75
_space_group_crystal_system orthorhombic
_space_group_IT_number 19
_space_group_name_Hall 'P 2ac 2ab'
_space_group_name_H-M_alt 'P 21 21 21'
_symmetry_cell_setting orthorhombic
_symmetry_Int_Tables_number 19
_symmetry_space_group_name_Hall 'P 2ac 2ab'
_symmetry_space_group_name_H-M 'P 21 21 21'
_atom_sites_solution_hydrogens constr
_atom_sites_solution_primary direct
_atom_sites_solution_secondary difmap
_audit_block_code HAI-HA-156-01
_audit_creation_date 2014-07-23
_audit_creation_method SHELXL-2014/7
_audit_update_record
;
2015-06-19 deposited with the CCDC.
2015-07-06 downloaded from the CCDC.
;
_cell_angle_alpha 90
_cell_angle_beta 90
_cell_angle_gamma 90
_cell_formula_units_Z 4
_cell_length_a 8.878(4)
_cell_length_b 15.409(6)
_cell_length_c 22.384(9)
_cell_measurement_reflns_used 9600
_cell_measurement_temperature 100
_cell_measurement_theta_max 35.9443
_cell_measurement_theta_min 2.4739
_cell_volume 3062(2)
_computing_cell_refinement 'SAINT software (Bruker AXS, 2004)'
_computing_data_collection 'APEX2 (Bruker AXS, 2005-2013)'
_computing_data_reduction 'SAINT software (Bruker AXS, 2004)'
_computing_molecular_graphics 'DIAMOND (Crystal Impact GbR, 1997-2012)'
_computing_structure_refinement 'SHELXL (G. M. Sheldrick, 2014/7)'
_computing_structure_solution 'SHELXs (G. M. Sheldrick, 2013)'
_diffrn_ambient_temperature 100
_diffrn_detector_area_resol_mean 66.67
_diffrn_measured_fraction_theta_full 0.999
_diffrn_measured_fraction_theta_max 0.971
_diffrn_measurement_device_type 'Bruker-AXS Kappa Mach3 APEX-II'
_diffrn_measurement_method 'CCD \f- and \w-scans'
_diffrn_radiation_monochromator 'Incoatec Helios mirrors'
_diffrn_radiation_type Mo-K\a
_diffrn_radiation_wavelength 0.71073
_diffrn_reflns_av_R_equivalents 0.0883
_diffrn_reflns_av_unetI/netI 0.0521
_diffrn_reflns_Laue_measured_fraction_full 0.999
_diffrn_reflns_Laue_measured_fraction_max 0.971
_diffrn_reflns_limit_h_max 14
_diffrn_reflns_limit_h_min -14
_diffrn_reflns_limit_k_max 25
_diffrn_reflns_limit_k_min -25
_diffrn_reflns_limit_l_max 37
_diffrn_reflns_limit_l_min -37
_diffrn_reflns_number 109357
_diffrn_reflns_point_group_measured_fraction_full 0.999
_diffrn_reflns_point_group_measured_fraction_max 0.972
_diffrn_reflns_theta_full 25.242
_diffrn_reflns_theta_max 37.246
_diffrn_reflns_theta_min 2.249
_diffrn_source 1\mS
_exptl_absorpt_coefficient_mu 5.265
_exptl_absorpt_correction_T_max 0.78215
_exptl_absorpt_correction_T_min 0.44340
_exptl_absorpt_correction_type gaussian
_exptl_absorpt_process_details 'SADABS (Bruker AXS, 2012/1)'
_exptl_crystal_colour yellow
_exptl_crystal_density_diffrn 1.815
_exptl_crystal_description plate
_exptl_crystal_F_000 1640
_exptl_crystal_size_max 0.16
_exptl_crystal_size_mid 0.16
_exptl_crystal_size_min 0.05
_refine_diff_density_max 11.547
_refine_diff_density_min -9.938
_refine_diff_density_rms 0.483
_refine_ls_abs_structure_details
;
 Refined as an inversion twin.
;
_refine_ls_abs_structure_Flack 0.080(18)
_refine_ls_extinction_method none
_refine_ls_goodness_of_fit_ref 1.151
_refine_ls_hydrogen_treatment constr
_refine_ls_matrix_type full
_refine_ls_number_parameters 326
_refine_ls_number_reflns 15230
_refine_ls_number_restraints 0
_refine_ls_restrained_S_all 1.151
_refine_ls_R_factor_all 0.0892
_refine_ls_R_factor_gt 0.0856
_refine_ls_shift/su_max 0.001
_refine_ls_shift/su_mean 0.000
_refine_ls_structure_factor_coef Fsqd
_refine_ls_weighting_details 'w=1/[\s^2^(Fo^2^)+(0.0755P)^2^+125.8489P] where P=(Fo^2^+2Fc^2^)/3'
_refine_ls_weighting_scheme calc
_refine_ls_wR_factor_gt 0.2464
_refine_ls_wR_factor_ref 0.2478
_reflns_Friedel_coverage 0.827
_reflns_Friedel_fraction_full 1.000
_reflns_Friedel_fraction_max 0.973
_reflns_number_gt 14276
_reflns_number_total 15230
_reflns_threshold_expression 'I > 2\s(I)'
_cod_data_source_file c5dt02341f2.cif
_cod_data_source_block 8888
_cod_depositor_comments 'Adding full bibliography for 7035812--7035820.cif.'
_cod_database_code 7035818
_shelx_shelxl_version_number 2014/7
_shelx_space_group_comment
;
The symmetry employed for this shelxl refinement is uniquely defined
by the following loop, which should always be used as a source of
symmetry information in preference to the above space-group names.
They are only intended as comments.
;
_shelx_estimated_absorpt_t_min 0.428
_shelx_estimated_absorpt_t_max 0.669

loop_
_space_group_symop_operation_xyz
'x, y, z'
'-x+1/2, -y, z+1/2'
'-x, y+1/2, -z+1/2'
'x+1/2, -y+1/2, -z'

loop_
_atom_site_label
_atom_site_type_symbol
_atom_site_fract_x
_atom_site_fract_y
_atom_site_fract_z
_atom_site_U_iso_or_equiv
_atom_site_adp_type
_atom_site_occupancy
_atom_site_site_symmetry_order
_atom_site_calc_flag
_atom_site_refinement_flags_posn
_atom_site_refinement_flags_adp
C1 C -0.0943(16) 0.7111(9) 0.2636(6) 0.015(2) Uani 1 1 d . .
C2 C -0.1725(16) 0.5812(9) 0.3257(7) 0.017(2) Uani 1 1 d . .
H2A H -0.2451 0.5418 0.3059 0.020 Uiso 1 1 calc R U
H2B H -0.0697 0.5604 0.3163 0.020 Uiso 1 1 calc R U
C3 C -0.196(2) 0.5775(11) 0.3911(7) 0.023(3) Uani 1 1 d . .
H3A H -0.1126 0.6081 0.4115 0.027 Uiso 1 1 calc R U
H3B H -0.1952 0.5162 0.4044 0.027 Uiso 1 1 calc R U
C4 C -0.345(2) 0.6189(12) 0.4088(8) 0.025(3) Uani 1 1 d . .
H4A H -0.4295 0.5854 0.3917 0.030 Uiso 1 1 calc R U
H4B H -0.3551 0.6188 0.4529 0.030 Uiso 1 1 calc R U
C5 C -0.349(2) 0.7106(10) 0.3859(7) 0.022(3) Uani 1 1 d . .
H5A H -0.2649 0.7439 0.4039 0.027 Uiso 1 1 calc R U
H5B H -0.4444 0.7383 0.3982 0.027 Uiso 1 1 calc R U
C6 C -0.3355(17) 0.7139(11) 0.3178(7) 0.020(3) Uani 1 1 d . .
H6A H -0.4210 0.6827 0.2993 0.024 Uiso 1 1 calc R U
H6B H -0.3373 0.7749 0.3039 0.024 Uiso 1 1 calc R U
C7 C -0.0882(15) 0.8515(9) 0.2069(8) 0.017(2) Uani 1 1 d . .
H7A H 0.0122 0.8572 0.2258 0.020 Uiso 1 1 calc R U
H7B H -0.1545 0.8967 0.2242 0.020 Uiso 1 1 calc R U
C8 C -0.0735(19) 0.8663(10) 0.1404(7) 0.019(3) Uani 1 1 d . .
H8A H 0.0058 0.8278 0.1242 0.023 Uiso 1 1 calc R U
H8B H -0.0429 0.9271 0.1330 0.023 Uiso 1 1 calc R U
C9 C -0.2229(19) 0.8480(11) 0.1083(8) 0.021(3) Uani 1 1 d . .
H9A H -0.2084 0.8519 0.0645 0.026 Uiso 1 1 calc R U
H9B H -0.2992 0.8916 0.1202 0.026 Uiso 1 1 calc R U
C10 C -0.2776(17) 0.7561(11) 0.1253(8) 0.020(3) Uani 1 1 d . .
H10A H -0.3752 0.7444 0.1054 0.024 Uiso 1 1 calc R U
H10B H -0.2039 0.7127 0.1109 0.024 Uiso 1 1 calc R U
C11 C -0.2962(17) 0.7472(10) 0.1916(7) 0.019(2) Uani 1 1 d . .
H11A H -0.3732 0.7886 0.2061 0.023 Uiso 1 1 calc R U
H11B H -0.3302 0.6877 0.2015 0.023 Uiso 1 1 calc R U
C12 C 0.1451(19) 0.6704(11) 0.3445(6) 0.020(2) Uani 1 1 d . .
C13 C 0.091(2) 0.7384(11) 0.3813(8) 0.022(3) Uani 1 1 d . .
H13 H 0.0391 0.7867 0.3649 0.027 Uiso 1 1 calc R U
C14 C 0.119(2) 0.7313(15) 0.4444(9) 0.031(4) Uani 1 1 d . .
H14 H 0.0867 0.7762 0.4705 0.037 Uiso 1 1 calc R U
C15 C 0.193(2) 0.6594(14) 0.4675(8) 0.030(4) Uani 1 1 d . .
H15 H 0.2054 0.6544 0.5095 0.035 Uiso 1 1 calc R U
C16 C 0.248(2) 0.5942(13) 0.4303(8) 0.026(3) Uani 1 1 d . .
H16 H 0.3036 0.5470 0.4465 0.031 Uiso 1 1 calc R U
C17 C 0.222(2) 0.5993(13) 0.3691(8) 0.025(3) Uani 1 1 d . .
H17 H 0.2557 0.5540 0.3437 0.030 Uiso 1 1 calc R U
C18 C 0.2236(16) 0.7638(9) 0.2358(7) 0.016(2) Uani 1 1 d . .
C19 C 0.2846(16) 0.8262(9) 0.2737(8) 0.020(3) Uani 1 1 d . .
H19 H 0.2669 0.8243 0.3156 0.024 Uiso 1 1 calc R U
C20 C 0.3737(15) 0.8927(10) 0.2482(10) 0.027(4) Uani 1 1 d . .
H20 H 0.4186 0.9352 0.2732 0.032 Uiso 1 1 calc R U
C21 C 0.3959(18) 0.8961(10) 0.1873(10) 0.026(4) Uani 1 1 d . .
H21 H 0.4532 0.9422 0.1706 0.031 Uiso 1 1 calc R U
C22 C 0.3364(17) 0.8339(11) 0.1507(8) 0.023(3) Uani 1 1 d . .
H22 H 0.3522 0.8374 0.1088 0.028 Uiso 1 1 calc R U
C23 C 0.2519(19) 0.7647(11) 0.1744(7) 0.020(3) Uani 1 1 d . .
H23 H 0.2150 0.7198 0.1492 0.024 Uiso 1 1 calc R U
C24 C 0.431(3) 0.3934(17) 0.5438(9) 0.034(4) Uani 1 1 d . .
H24A H 0.3322 0.4224 0.5378 0.041 Uiso 1 1 calc R U
H24B H 0.4580 0.3990 0.5865 0.041 Uiso 1 1 calc R U
C25 C 0.938(2) 0.4911(13) 0.5868(9) 0.028(3) Uani 1 1 d . .
H25A H 0.8539 0.4594 0.6061 0.033 Uiso 1 1 calc R U
H25B H 1.0203 0.4966 0.6163 0.033 Uiso 1 1 calc R U
N1 N -0.1921(14) 0.6725(8) 0.3009(5) 0.015(2) Uani 1 1 d . .
N2 N -0.1509(16) 0.7649(8) 0.2209(5) 0.018(2) Uani 1 1 d . .
P1 P 0.1076(4) 0.6755(2) 0.26458(17) 0.0136(6) Uani 1 1 d . .
Cl1 Cl -0.1048(4) 0.5432(2) 0.18272(17) 0.0195(6) Uani 1 1 d . .
Cl2 Cl 0.2012(5) 0.4358(3) 0.14888(18) 0.0228(6) Uani 1 1 d . .
Cl3 Cl 0.3972(4) 0.5707(3) 0.23298(19) 0.0222(7) Uani 1 1 d . .
Cl4 Cl 0.5667(9) 0.4454(6) 0.5003(3) 0.0519(16) Uani 1 1 d . .
Cl5 Cl 0.4131(9) 0.2828(4) 0.5256(2) 0.0430(14) Uani 1 1 d . .
Cl6 Cl 1.0025(7) 0.4310(4) 0.5243(3) 0.0405(12) Uani 1 1 d . .
Cl7 Cl 0.8755(7) 0.5954(3) 0.5660(2) 0.0347(10) Uani 1 1 d . .
Pt1 Pt 0.14506(6) 0.55712(3) 0.20970(2) 0.01394(10) Uani 1 1 d . .

loop_
_atom_site_aniso_label
_atom_site_aniso_U_11
_atom_site_aniso_U_22
_atom_site_aniso_U_33
_atom_site_aniso_U_23
_atom_site_aniso_U_13
_atom_site_aniso_U_12
C1 0.014(5) 0.016(5) 0.015(5) -0.004(4) 0.002(4) -0.007(4)
C2 0.014(6) 0.011(5) 0.024(6) -0.001(4) 0.002(4) 0.000(4)
C3 0.034(8) 0.016(6) 0.019(6) 0.000(5) 0.000(6) -0.006(5)
C4 0.021(7) 0.031(8) 0.022(6) -0.001(5) 0.010(6) -0.001(6)
C5 0.027(7) 0.017(6) 0.023(6) 0.000(5) 0.010(6) 0.003(6)
C6 0.013(6) 0.025(7) 0.022(6) -0.003(5) 0.003(5) -0.003(5)
C7 0.012(5) 0.014(5) 0.024(6) 0.001(5) 0.001(5) -0.002(4)
C8 0.023(7) 0.015(6) 0.020(6) 0.002(5) 0.001(5) 0.001(5)
C9 0.020(6) 0.016(6) 0.027(7) 0.006(5) 0.000(5) 0.000(5)
C10 0.013(5) 0.021(6) 0.026(7) 0.001(5) -0.003(5) 0.001(5)
C11 0.016(6) 0.017(6) 0.024(6) 0.002(5) 0.000(5) -0.001(5)
C12 0.012(5) 0.026(6) 0.021(6) -0.006(5) 0.002(5) -0.010(6)
C13 0.020(6) 0.018(6) 0.028(8) -0.006(5) 0.001(6) -0.001(5)
C14 0.027(9) 0.039(10) 0.026(8) -0.013(7) 0.000(6) -0.009(7)
C15 0.030(8) 0.037(10) 0.021(7) -0.002(6) -0.003(6) -0.014(7)
C16 0.022(7) 0.029(8) 0.027(8) 0.008(6) -0.003(6) 0.000(6)
C17 0.030(8) 0.028(8) 0.018(6) -0.002(6) -0.002(6) 0.000(6)
C18 0.012(5) 0.012(5) 0.023(6) 0.002(4) -0.002(4) 0.001(4)
C19 0.013(5) 0.009(5) 0.038(8) -0.001(5) 0.001(5) -0.004(4)
C20 0.005(5) 0.010(5) 0.065(12) -0.002(6) 0.003(6) 0.001(4)
C21 0.012(5) 0.012(5) 0.054(11) 0.008(6) 0.001(6) -0.002(4)
C22 0.014(6) 0.023(7) 0.033(8) 0.008(6) 0.010(5) 0.002(5)
C23 0.021(7) 0.020(6) 0.020(6) -0.001(5) 0.001(5) 0.002(5)
C24 0.029(9) 0.049(12) 0.024(8) -0.013(8) 0.001(7) 0.005(8)
C25 0.023(7) 0.026(8) 0.035(9) 0.000(7) 0.004(7) 0.002(6)
N1 0.014(4) 0.015(5) 0.016(5) -0.002(4) 0.002(3) -0.003(4)
N2 0.016(4) 0.016(4) 0.021(5) 0.000(4) -0.003(4) -0.002(4)
P1 0.0112(12) 0.0130(13) 0.0166(14) -0.0021(11) 0.0005(10) -0.0014(10)
Cl1 0.0147(12) 0.0210(16) 0.0228(14) -0.0041(11) -0.0004(10) -0.0042(11)
Cl2 0.0293(17) 0.0124(13) 0.0266(16) -0.0049(12) 0.0020(13) 0.0032(13)
Cl3 0.0167(13) 0.0202(17) 0.0298(17) -0.0054(12) -0.0042(12) 0.0067(11)
Cl4 0.058(4) 0.053(4) 0.045(3) 0.000(3) 0.014(3) -0.020(4)
Cl5 0.077(4) 0.024(2) 0.028(2) 0.0033(16) -0.015(2) 0.004(2)
Cl6 0.035(2) 0.035(3) 0.051(3) -0.015(2) 0.009(2) -0.001(2)
Cl7 0.037(3) 0.028(2) 0.040(2) -0.0024(17) 0.000(2) -0.0003(18)
Pt1 0.01444(16) 0.01043(15) 0.01694(17) -0.00016(16) -0.00047(17) -0.00041(16)

loop_
_atom_type_symbol
_atom_type_description
_atom_type_scat_dispersion_real
_atom_type_scat_dispersion_imag
_atom_type_scat_source
C C 0.0033 0.0016 'International Tables Vol C Tables 4.2.6.8 and 6.1.1.4'
H H 0.0000 0.0000 'International Tables Vol C Tables 4.2.6.8 and 6.1.1.4'
N N 0.0061 0.0033 'International Tables Vol C Tables 4.2.6.8 and 6.1.1.4'
P P 0.1023 0.0942 'International Tables Vol C Tables 4.2.6.8 and 6.1.1.4'
Cl Cl 0.1484 0.1585 'International Tables Vol C Tables 4.2.6.8 and 6.1.1.4'
Pt Pt -1.7033 8.3905 'International Tables Vol C Tables 4.2.6.8 and 6.1.1.4'

loop_
_exptl_crystal_face_index_h
_exptl_crystal_face_index_k
_exptl_crystal_face_index_l
_exptl_crystal_face_perp_dist
1.00 0.00 -1.00 0.0750
-1.00 0.00 1.00 0.0750
0.00 1.00 0.00 0.0770
0.00 -1.00 0.00 0.0780
0.00 0.00 -1.00 0.0410
0.00 0.00 1.00 0.0080

loop_
_geom_angle_atom_site_label_1
_geom_angle_atom_site_label_2
_geom_angle_atom_site_label_3
_geom_angle
N1 C1 N2 117.8(13)
N1 C1 P1 118.8(12)
N2 C1 P1 122.6(11)
C3 C2 N1 112.3(12)
C3 C2 H2A 109.1
N1 C2 H2A 109.1
C3 C2 H2B 109.1
N1 C2 H2B 109.1
H2A C2 H2B 107.9
C2 C3 C4 111.4(15)
C2 C3 H3A 109.3
C4 C3 H3A 109.3
C2 C3 H3B 109.3
C4 C3 H3B 109.3
H3A C3 H3B 108.0
C5 C4 C3 109.1(14)
C5 C4 H4A 109.9
C3 C4 H4A 109.9
C5 C4 H4B 109.9
C3 C4 H4B 109.9
H4A C4 H4B 108.3
C4 C5 C6 111.7(13)
C4 C5 H5A 109.3
C6 C5 H5A 109.3
C4 C5 H5B 109.3
C6 C5 H5B 109.3
H5A C5 H5B 107.9
N1 C6 C5 108.0(14)
N1 C6 H6A 110.1
C5 C6 H6A 110.1
N1 C6 H6B 110.1
C5 C6 H6B 110.1
H6A C6 H6B 108.4
N2 C7 C8 112.1(12)
N2 C7 H7A 109.2
C8 C7 H7A 109.2
N2 C7 H7B 109.2
C8 C7 H7B 109.2
H7A C7 H7B 107.9
C7 C8 C9 111.1(13)
C7 C8 H8A 109.4
C9 C8 H8A 109.4
C7 C8 H8B 109.4
C9 C8 H8B 109.4
H8A C8 H8B 108.0
C8 C9 C10 109.0(13)
C8 C9 H9A 109.9
C10 C9 H9A 109.9
C8 C9 H9B 109.9
C10 C9 H9B 109.9
H9A C9 H9B 108.3
C11 C10 C9 111.2(14)
C11 C10 H10A 109.4
C9 C10 H10A 109.4
C11 C10 H10B 109.4
C9 C10 H10B 109.4
H10A C10 H10B 108.0
N2 C11 C10 109.1(13)
N2 C11 H11A 109.9
C10 C11 H11A 109.9
N2 C11 H11B 109.9
C10 C11 H11B 109.9
H11A C11 H11B 108.3
C17 C12 C13 121.0(15)
C17 C12 P1 120.5(12)
C13 C12 P1 118.5(14)
C12 C13 C14 117.2(17)
C12 C13 H13 121.4
C14 C13 H13 121.4
C15 C14 C13 120.5(17)
C15 C14 H14 119.7
C13 C14 H14 119.7
C14 C15 C16 121.3(17)
C14 C15 H15 119.3
C16 C15 H15 119.3
C17 C16 C15 119.1(18)
C17 C16 H16 120.5
C15 C16 H16 120.5
C16 C17 C12 120.8(17)
C16 C17 H17 119.6
C12 C17 H17 119.6
C19 C18 C23 121.5(15)
C19 C18 P1 121.4(12)
C23 C18 P1 117.2(12)
C18 C19 C20 118.1(17)
C18 C19 H19 120.9
C20 C19 H19 120.9
C21 C20 C19 120.5(17)
C21 C20 H20 119.7
C19 C20 H20 119.7
C22 C21 C20 120.6(15)
C22 C21 H21 119.7
C20 C21 H21 119.7
C21 C22 C23 120.8(17)
C21 C22 H22 119.6
C23 C22 H22 119.6
C18 C23 C22 118.3(16)
C18 C23 H23 120.8
C22 C23 H23 120.8
Cl4 C24 Cl5 112.2(11)
Cl4 C24 H24A 109.2
Cl5 C24 H24A 109.2
Cl4 C24 H24B 109.2
Cl5 C24 H24B 109.2
H24A C24 H24B 107.9
Cl7 C25 Cl6 111.7(12)
Cl7 C25 H25A 109.3
Cl6 C25 H25A 109.3
Cl7 C25 H25B 109.3
Cl6 C25 H25B 109.3
H25A C25 H25B 107.9
C1 N1 C6 121.8(13)
C1 N1 C2 124.2(12)
C6 N1 C2 113.9(11)
C1 N2 C11 121.5(12)
C1 N2 C7 124.0(12)
C11 N2 C7 113.8(12)
C12 P1 C18 106.0(7)
C12 P1 C1 101.4(7)
C18 P1 C1 108.5(7)
C12 P1 Pt1 118.7(6)
C18 P1 Pt1 109.4(5)
C1 P1 Pt1 112.1(4)
P1 Pt1 Cl3 86.89(13)
P1 Pt1 Cl1 94.41(13)
Cl3 Pt1 Cl1 177.88(15)
P1 Pt1 Cl2 175.88(15)
Cl3 Pt1 Cl2 89.85(14)
Cl1 Pt1 Cl2 88.78(14)

loop_
_geom_bond_atom_site_label_1
_geom_bond_atom_site_label_2
_geom_bond_distance
C1 N1 1.343(18)
C1 N2 1.36(2)
C1 P1 1.875(15)
C2 C3 1.48(2)
C2 N1 1.52(2)
C2 H2A 0.9900
C2 H2B 0.9900
C3 C4 1.52(3)
C3 H3A 0.9900
C3 H3B 0.9900
C4 C5 1.50(2)
C4 H4A 0.9900
C4 H4B 0.9900
C5 C6 1.53(2)
C5 H5A 0.9900
C5 H5B 0.9900
C6 N1 1.47(2)
C6 H6A 0.9900
C6 H6B 0.9900
C7 N2 1.479(18)
C7 C8 1.51(2)
C7 H7A 0.9900
C7 H7B 0.9900
C8 C9 1.53(2)
C8 H8A 0.9900
C8 H8B 0.9900
C9 C10 1.54(2)
C9 H9A 0.9900
C9 H9B 0.9900
C10 C11 1.50(2)
C10 H10A 0.9900
C10 H10B 0.9900
C11 N2 1.47(2)
C11 H11A 0.9900
C11 H11B 0.9900
C12 C17 1.40(3)
C12 C13 1.41(2)
C12 P1 1.822(15)
C13 C14 1.44(3)
C13 H13 0.9500
C14 C15 1.39(3)
C14 H14 0.9500
C15 C16 1.40(3)
C15 H15 0.9500
C16 C17 1.39(3)
C16 H16 0.9500
C17 H17 0.9500
C18 C19 1.39(2)
C18 C23 1.40(2)
C18 P1 1.823(15)
C19 C20 1.41(2)
C19 H19 0.9500
C20 C21 1.38(3)
C20 H20 0.9500
C21 C22 1.37(3)
C21 H21 0.9500
C22 C23 1.41(2)
C22 H22 0.9500
C23 H23 0.9500
C24 Cl4 1.75(2)
C24 Cl5 1.76(3)
C24 H24A 0.9900
C24 H24B 0.9900
C25 Cl7 1.76(2)
C25 Cl6 1.77(2)
C25 H25A 0.9900
C25 H25B 0.9900
P1 Pt1 2.224(4)
Cl1 Pt1 2.309(4)
Cl2 Pt1 2.366(4)
Cl3 Pt1 2.308(4)

loop_
_cod_changelog_entry_id
_cod_changelog_entry_author
_cod_changelog_entry_date
_cod_changelog_entry_text
1 'Vaitkus, Antanas' 2022-06-28T20:30:00+03:00
;
 Removed the '_chemical_name_systematic' data item that had an incorrect value.
;
